data_7130954
loop_
_publ_author_name
'Zapp, Nicolas'
'Oehler, Florian'
'Bertmer, Marko'
'Auer, Henry'
'Sheptyakov, Denis'
'Ritter, Clemens'
'Kohlmann, Holger'

_publ_section_title
;
 Aliovalent anion substitution as a design concept for heteroanionic
 Ruddlesden--Popper hydrides
;
_journal_name_full 'Chemical Communications'
_journal_paper_doi 10.1039/D2CC04356D
_journal_year 2022
_chemical_formula_sum 'D3.8 La4 Li2 N1.69 O2.31'
_chemical_formula_weight 637.78
_space_group_IT_number 139
_space_group_name_Hall '-I 4 2'
_space_group_name_H-M_alt 'I 4/m m m'
_symmetry_cell_setting tetragonal
_symmetry_space_group_name_Hall '-I 4 2'
_symmetry_space_group_name_H-M 'I 4/m m m'
_audit_update_record
;
2022-02-15 deposited with the CCDC.	2022-10-21 downloaded from the CCDC.
;
_cell_angle_alpha 90.0000
_cell_angle_beta 90.0000
_cell_angle_gamma 90.0000
_cell_formula_units_Z 1
_cell_length_a 3.65603(4)
_cell_length_b 3.65603(4)
_cell_length_c 13.3557(2)
_cell_measurement_temperature 295
_cell_volume 178.520(4)
_computing_structure_refinement FullProf
_diffrn_ambient_temperature 295
_diffrn_measurement_device_type
;
   'HRPT'
;
_diffrn_radiation_type neutron
_diffrn_radiation_wavelength 1.494
_diffrn_source 'spallation source'
_exptl_crystal_density_diffrn 5.932
_pd_meas_2theta_range_inc 0.05000
_pd_meas_2theta_range_max 164.80000
_pd_meas_2theta_range_min 3.85000
_pd_meas_number_of_points 3220
_pd_proc_2theta_range_inc 0.05
_pd_proc_2theta_range_max 164.8
_pd_proc_2theta_range_min 3.85
_pd_proc_ls_prof_R_factor 0.0311
_pd_proc_ls_prof_wR_expected 0.0227
_pd_proc_ls_prof_wR_factor 0.0400
_pd_spec_mounting 'vanadium container'
_pd_spec_shape cylinder
_refine_ls_goodness_of_fit_all 1.76
_refine_ls_R_I_factor 0.0313
_refine_ls_shift/su_max 0.05
_cod_data_source_file d2cc04356d2.cif
_cod_data_source_block 1_CCDC2
_cod_depositor_comments
;
The following automatic conversions were performed:

data item '_symmetry_cell_setting' value 'Tetragonal' was changed to
'tetragonal' in accordance with the
/home/data/users/saulius/crontab/automatic-downloads/rss-feeds/RSC/lib/dictionaries/cif_core.dic
dictionary named 'cif_core.dic' version 2.4.2 last updated on
2011-04-26.

Automatic conversion script
Id: cif_fix_values 7556 2019-12-06 15:28:31Z antanas 
;
_cod_original_formula_sum 'D3.80 La4 Li2 N1.69 O2.31'
_cod_database_code 7130954

loop_
_symmetry_equiv_pos_as_xyz
x,y,z
-y,x,z
-x,-y,z
y,-x,z
-x,y,z
y,x,z
x,-y,z
-y,-x,z
-x,-y,-z
y,-x,-z
x,y,-z
-y,x,-z
x,-y,-z
-y,-x,-z
-x,y,-z
y,x,-z
x+1/2,y+1/2,z+1/2
-y+1/2,x+1/2,z+1/2
-x+1/2,-y+1/2,z+1/2
y+1/2,-x+1/2,z+1/2
-x+1/2,y+1/2,z+1/2
y+1/2,x+1/2,z+1/2
x+1/2,-y+1/2,z+1/2
-y+1/2,-x+1/2,z+1/2
-x+1/2,-y+1/2,-z+1/2
y+1/2,-x+1/2,-z+1/2
x+1/2,y+1/2,-z+1/2
-y+1/2,x+1/2,-z+1/2
x+1/2,-y+1/2,-z+1/2
-y+1/2,-x+1/2,-z+1/2
-x+1/2,y+1/2,-z+1/2
y+1/2,x+1/2,-z+1/2

loop_
_atom_site_label
_atom_site_fract_x
_atom_site_fract_y
_atom_site_fract_z
_atom_site_U_iso_or_equiv
_atom_site_occupancy
_atom_site_adp_type
_atom_site_type_symbol
Li1 0.00000 0.00000 0.00000 0.0157(12) 1.000(14) Uiso Li
La2 0.00000 0.00000 0.35407(7) 0.0066(3) 1.000(14) Uiso La
N3 0.00000 0.00000 0.17291(7) 0.0079(4) 0.423(17) Uiso N
O4 0.00000 0.00000 0.17291(7) 0.0079(4) 0.577(17) Uiso O
D5 0.00000 0.50000 0.00000 0.0166(4) 0.949(7) Uiso D

loop_
_atom_type_symbol
_atom_type_scat_length_neutron
_atom_type_scat_source
Li -0.19000 V.F._Sears_Neutron_News_3_26_(1992)
La 0.82400 V.F._Sears_Neutron_News_3_26_(1992)
N 0.93600 V.F._Sears_Neutron_News_3_26_(1992)
O 0.58030 V.F._Sears_Neutron_News_3_26_(1992)
D 0.66710 V.F._Sears_Neutron_News_3_26_(1992)

loop_
_geom_angle_atom_site_label_1
_geom_angle_atom_site_label_2
_geom_angle_atom_site_label_3
_geom_angle
_geom_angle_site_symmetry_1
_geom_angle_site_symmetry_3
_geom_angle_publ_flag
N3 Li1 N3 180.00(7) 1_555 9_555 ?
N3 Li1 O4 180.00(7) 1_555 9_555 ?
N3 Li1 D5 90.00(4) 1_555 1_545 ?
N3 Li1 D5 90.00(4) 1_555 1_555 ?
N3 Li1 D5 90.00(4) 1_555 2_555 ?
N3 Li1 D5 90.00(4) 1_555 2_655 ?
N3 Li1 O4 180.00(7) 9_555 1_555 ?
N3 Li1 D5 90.00(4) 9_555 1_545 ?
N3 Li1 D5 90.00(4) 9_555 1_555 ?
N3 Li1 D5 90.00(4) 9_555 2_555 ?
N3 Li1 D5 90.00(4) 9_555 2_655 ?
O4 Li1 O4 180.00(7) 1_555 9_555 ?
O4 Li1 D5 90.00(4) 1_555 1_545 ?
O4 Li1 D5 90.00(4) 1_555 1_555 ?
O4 Li1 D5 90.00(4) 1_555 2_555 ?
O4 Li1 D5 90.00(4) 1_555 2_655 ?
O4 Li1 D5 90.00(4) 9_555 1_545 ?
O4 Li1 D5 90.00(4) 9_555 1_555 ?
O4 Li1 D5 90.00(4) 9_555 2_555 ?
O4 Li1 D5 90.00(4) 9_555 2_655 ?
D5 Li1 D5 180.000 1_545 1_555 ?
D5 Li1 D5 90.0000 1_545 2_555 ?
D5 Li1 D5 90.0000 1_545 2_655 ?
D5 Li1 D5 90.0000 1_555 2_555 ?
D5 Li1 D5 90.0000 1_555 2_655 ?
D5 Li1 D5 180.000 2_555 2_655 ?
N3 La2 N3 82.06(4) 1_555 25_445 ?
N3 La2 N3 82.06(4) 1_555 25_455 ?
N3 La2 N3 82.06(4) 1_555 25_545 ?
N3 La2 N3 82.06(4) 1_555 25_555 ?
N3 La2 O4 82.06(4) 1_555 25_445 ?
N3 La2 O4 82.06(4) 1_555 25_455 ?
N3 La2 O4 82.06(4) 1_555 25_545 ?
N3 La2 O4 82.06(4) 1_555 25_555 ?
N3 La2 D5 136.83(5) 1_555 17_445 ?
N3 La2 D5 136.83(5) 1_555 17_545 ?
N3 La2 D5 136.83(5) 1_555 18_545 ?
N3 La2 D5 136.83(5) 1_555 18_555 ?
N3 La2 N3 88.908(6) 25_445 25_455 ?
N3 La2 N3 88.908(6) 25_445 25_545 ?
N3 La2 N3 164.130(6) 25_445 25_555 ?
N3 La2 O4 82.06(4) 25_445 1_555 ?
N3 La2 O4 88.908(6) 25_445 25_455 ?
N3 La2 O4 88.908(6) 25_445 25_545 ?
N3 La2 O4 164.130(6) 25_445 25_555 ?
N3 La2 D5 67.76(2) 25_445 17_445 ?
N3 La2 D5 125.44(2) 25_445 17_545 ?
N3 La2 D5 67.76(2) 25_445 18_545 ?
N3 La2 D5 125.44(2) 25_445 18_555 ?
N3 La2 N3 164.130(6) 25_455 25_545 ?
N3 La2 N3 88.908(6) 25_455 25_555 ?
N3 La2 O4 82.06(4) 25_455 1_555 ?
N3 La2 O4 88.908(6) 25_455 25_445 ?
N3 La2 O4 164.130(6) 25_455 25_545 ?
N3 La2 O4 88.908(6) 25_455 25_555 ?
N3 La2 D5 67.76(2) 25_455 17_445 ?
N3 La2 D5 125.44(2) 25_455 17_545 ?
N3 La2 D5 125.44(2) 25_455 18_545 ?
N3 La2 D5 67.76(2) 25_455 18_555 ?
N3 La2 N3 88.908(6) 25_545 25_555 ?
N3 La2 O4 82.06(4) 25_545 1_555 ?
N3 La2 O4 88.908(6) 25_545 25_445 ?
N3 La2 O4 164.130(6) 25_545 25_455 ?
N3 La2 O4 88.908(6) 25_545 25_555 ?
N3 La2 D5 125.44(2) 25_545 17_445 ?
N3 La2 D5 67.76(2) 25_545 17_545 ?
N3 La2 D5 67.76(2) 25_545 18_545 ?
N3 La2 D5 125.44(2) 25_545 18_555 ?
N3 La2 O4 82.06(4) 25_555 1_555 ?
N3 La2 O4 164.130(6) 25_555 25_445 ?
N3 La2 O4 88.908(6) 25_555 25_455 ?
N3 La2 O4 88.908(6) 25_555 25_545 ?
N3 La2 D5 125.44(2) 25_555 17_445 ?
N3 La2 D5 67.76(2) 25_555 17_545 ?
N3 La2 D5 125.44(2) 25_555 18_545 ?
N3 La2 D5 67.76(2) 25_555 18_555 ?
O4 La2 O4 82.06(4) 1_555 25_445 ?
O4 La2 O4 82.06(4) 1_555 25_455 ?
O4 La2 O4 82.06(4) 1_555 25_545 ?
O4 La2 O4 82.06(4) 1_555 25_555 ?
O4 La2 D5 136.83(5) 1_555 17_445 ?
O4 La2 D5 136.83(5) 1_555 17_545 ?
O4 La2 D5 136.83(5) 1_555 18_545 ?
O4 La2 D5 136.83(5) 1_555 18_555 ?
O4 La2 O4 88.908(6) 25_445 25_455 ?
O4 La2 O4 88.908(6) 25_445 25_545 ?
O4 La2 O4 164.130(6) 25_445 25_555 ?
O4 La2 D5 67.76(2) 25_445 17_445 ?
O4 La2 D5 125.44(2) 25_445 17_545 ?
O4 La2 D5 67.76(2) 25_445 18_545 ?
O4 La2 D5 125.44(2) 25_445 18_555 ?
O4 La2 O4 164.130(6) 25_455 25_545 ?
O4 La2 O4 88.908(6) 25_455 25_555 ?
O4 La2 D5 67.76(2) 25_455 17_445 ?
O4 La2 D5 125.44(2) 25_455 17_545 ?
O4 La2 D5 125.44(2) 25_455 18_545 ?
O4 La2 D5 67.76(2) 25_455 18_555 ?
O4 La2 O4 88.908(6) 25_545 25_555 ?
O4 La2 D5 125.44(2) 25_545 17_445 ?
O4 La2 D5 67.76(2) 25_545 17_545 ?
O4 La2 D5 67.76(2) 25_545 18_545 ?
O4 La2 D5 125.44(2) 25_545 18_555 ?
O4 La2 D5 125.44(2) 25_555 17_445 ?
O4 La2 D5 67.76(2) 25_555 17_545 ?
O4 La2 D5 125.44(2) 25_555 18_545 ?
O4 La2 D5 67.76(2) 25_555 18_555 ?
D5 La2 D5 86.33(2) 17_445 17_545 ?
D5 La2 D5 57.86(2) 17_445 18_545 ?
D5 La2 D5 57.86(2) 17_445 18_555 ?
D5 La2 D5 57.86(2) 17_545 18_545 ?
D5 La2 D5 57.86(2) 17_545 18_555 ?
D5 La2 D5 86.33(2) 18_545 18_555 ?
Li1 N3 La2 180.00(3) 1_555 1_555 ?
Li1 N3 La2 82.06(3) 1_555 25_445 ?
Li1 N3 La2 82.06(3) 1_555 25_455 ?
Li1 N3 La2 82.06(3) 1_555 25_545 ?
Li1 N3 La2 82.06(3) 1_555 25_555 ?
La2 N3 La2 97.94(5) 1_555 25_445 ?
La2 N3 La2 97.94(5) 1_555 25_455 ?
La2 N3 La2 97.94(5) 1_555 25_545 ?
La2 N3 La2 97.94(5) 1_555 25_555 ?
La2 N3 D5 141.64(5) 1_555 1_545 ?
La2 N3 D5 141.64(5) 1_555 1_555 ?
La2 N3 D5 141.64(5) 1_555 2_555 ?
La2 N3 D5 141.64(5) 1_555 2_655 ?
La2 N3 La2 88.908(6) 25_445 25_455 ?
La2 N3 La2 88.908(6) 25_445 25_545 ?
La2 N3 La2 164.130(6) 25_445 25_555 ?
La2 N3 D5 57.12(2) 25_445 1_545 ?
La2 N3 D5 109.05(2) 25_445 1_555 ?
La2 N3 D5 57.12(2) 25_445 2_555 ?
La2 N3 D5 109.05(2) 25_445 2_655 ?
La2 N3 La2 164.130(6) 25_455 25_545 ?
La2 N3 La2 88.908(6) 25_455 25_555 ?
La2 N3 D5 109.05(2) 25_455 1_545 ?
La2 N3 D5 57.12(2) 25_455 1_555 ?
La2 N3 D5 57.12(2) 25_455 2_555 ?
La2 N3 D5 109.05(2) 25_455 2_655 ?
La2 N3 La2 88.908(6) 25_545 25_555 ?
La2 N3 D5 57.12(2) 25_545 1_545 ?
La2 N3 D5 109.05(2) 25_545 1_555 ?
La2 N3 D5 109.05(2) 25_545 2_555 ?
La2 N3 D5 57.12(2) 25_545 2_655 ?
La2 N3 D5 109.05(2) 25_555 1_545 ?
La2 N3 D5 57.12(2) 25_555 1_555 ?
La2 N3 D5 109.05(2) 25_555 2_555 ?
La2 N3 D5 57.12(2) 25_555 2_655 ?
D5 N3 D5 76.73(2) 1_545 1_555 ?
D5 N3 D5 52.06(2) 1_545 2_555 ?
D5 N3 D5 52.06(2) 1_545 2_655 ?
D5 N3 D5 52.06(2) 1_555 2_555 ?
D5 N3 D5 52.06(2) 1_555 2_655 ?
D5 N3 D5 76.73(2) 2_555 2_655 ?
Li1 O4 La2 180.00(3) 1_555 1_555 ?
Li1 O4 La2 82.06(3) 1_555 25_445 ?
Li1 O4 La2 82.06(3) 1_555 25_455 ?
Li1 O4 La2 82.06(3) 1_555 25_545 ?
Li1 O4 La2 82.06(3) 1_555 25_555 ?
La2 O4 La2 97.94(5) 1_555 25_445 ?
La2 O4 La2 97.94(5) 1_555 25_455 ?
La2 O4 La2 97.94(5) 1_555 25_545 ?
La2 O4 La2 97.94(5) 1_555 25_555 ?
La2 O4 D5 141.64(5) 1_555 1_545 ?
La2 O4 D5 141.64(5) 1_555 1_555 ?
La2 O4 D5 141.64(5) 1_555 2_555 ?
La2 O4 D5 141.64(5) 1_555 2_655 ?
La2 O4 La2 88.908(6) 25_445 25_455 ?
La2 O4 La2 88.908(6) 25_445 25_545 ?
La2 O4 La2 164.130(6) 25_445 25_555 ?
La2 O4 D5 57.12(2) 25_445 1_545 ?
La2 O4 D5 109.05(2) 25_445 1_555 ?
La2 O4 D5 57.12(2) 25_445 2_555 ?
La2 O4 D5 109.05(2) 25_445 2_655 ?
La2 O4 La2 164.130(6) 25_455 25_545 ?
La2 O4 La2 88.908(6) 25_455 25_555 ?
La2 O4 D5 109.05(2) 25_455 1_545 ?
La2 O4 D5 57.12(2) 25_455 1_555 ?
La2 O4 D5 57.12(2) 25_455 2_555 ?
La2 O4 D5 109.05(2) 25_455 2_655 ?
La2 O4 La2 88.908(6) 25_545 25_555 ?
La2 O4 D5 57.12(2) 25_545 1_545 ?
La2 O4 D5 109.05(2) 25_545 1_555 ?
La2 O4 D5 109.05(2) 25_545 2_555 ?
La2 O4 D5 57.12(2) 25_545 2_655 ?
La2 O4 D5 109.05(2) 25_555 1_545 ?
La2 O4 D5 57.12(2) 25_555 1_555 ?
La2 O4 D5 109.05(2) 25_555 2_555 ?
La2 O4 D5 57.12(2) 25_555 2_655 ?
D5 O4 D5 76.73(2) 1_545 1_555 ?
D5 O4 D5 52.06(2) 1_545 2_555 ?
D5 O4 D5 52.06(2) 1_545 2_655 ?
D5 O4 D5 52.06(2) 1_555 2_555 ?
D5 O4 D5 52.06(2) 1_555 2_655 ?
D5 O4 D5 76.73(2) 2_555 2_655 ?
Li1 D5 Li1 180.000 1_555 1_565 ?
Li1 D5 La2 90.00(3) 1_555 17_454 ?
Li1 D5 La2 90.00(3) 1_555 17_554 ?
Li1 D5 La2 90.00(3) 1_555 25_455 ?
Li1 D5 La2 90.00(3) 1_555 25_555 ?
Li1 D5 N3 51.64(3) 1_555 1_555 ?
Li1 D5 N3 128.36(3) 1_555 1_565 ?
Li1 D5 N3 51.64(3) 1_555 9_555 ?
Li1 D5 N3 128.36(3) 1_555 9_565 ?
Li1 D5 O4 51.64(3) 1_555 1_555 ?
Li1 D5 O4 128.36(3) 1_555 1_565 ?
Li1 D5 O4 51.64(3) 1_555 9_555 ?
Li1 D5 O4 128.36(3) 1_555 9_565 ?
Li1 D5 D5 135.000 1_555 2_565 ?
Li1 D5 D5 135.000 1_555 2_665 ?
Li1 D5 La2 90.00(3) 1_565 17_454 ?
Li1 D5 La2 90.00(3) 1_565 17_554 ?
Li1 D5 La2 90.00(3) 1_565 25_455 ?
Li1 D5 La2 90.00(3) 1_565 25_555 ?
Li1 D5 N3 128.36(3) 1_565 1_555 ?
Li1 D5 N3 51.64(3) 1_565 1_565 ?
Li1 D5 N3 128.36(3) 1_565 9_555 ?
Li1 D5 N3 51.64(3) 1_565 9_565 ?
Li1 D5 O4 128.36(3) 1_565 1_555 ?
Li1 D5 O4 51.64(3) 1_565 1_565 ?
Li1 D5 O4 128.36(3) 1_565 9_555 ?
Li1 D5 O4 51.64(3) 1_565 9_565 ?
Li1 D5 D5 135.000 1_565 2_555 ?
Li1 D5 D5 135.000 1_565 2_655 ?
La2 D5 La2 86.33(2) 17_454 17_554 ?
La2 D5 La2 93.67(5) 17_454 25_455 ?
La2 D5 La2 180.00(5) 17_454 25_555 ?
La2 D5 N3 124.88(5) 17_454 1_555 ?
La2 D5 N3 124.88(5) 17_454 1_565 ?
La2 D5 N3 55.12(2) 17_454 9_555 ?
La2 D5 N3 55.12(2) 17_454 9_565 ?
La2 D5 O4 124.88(5) 17_454 1_555 ?
La2 D5 O4 124.88(5) 17_454 1_565 ?
La2 D5 O4 55.12(2) 17_454 9_555 ?
La2 D5 O4 55.12(2) 17_454 9_565 ?
La2 D5 D5 61.07(2) 17_454 2_555 ?
La2 D5 D5 61.07(2) 17_454 2_565 ?
La2 D5 D5 118.93(2) 17_454 2_655 ?
La2 D5 D5 118.93(2) 17_454 2_665 ?
La2 D5 La2 180.00(5) 17_554 25_455 ?
La2 D5 La2 93.67(5) 17_554 25_555 ?
La2 D5 N3 124.88(5) 17_554 1_555 ?
La2 D5 N3 124.88(5) 17_554 1_565 ?
La2 D5 N3 55.12(2) 17_554 9_555 ?
La2 D5 N3 55.12(2) 17_554 9_565 ?
La2 D5 O4 124.88(5) 17_554 1_555 ?
La2 D5 O4 124.88(5) 17_554 1_565 ?
La2 D5 O4 55.12(2) 17_554 9_555 ?
La2 D5 O4 55.12(2) 17_554 9_565 ?
La2 D5 D5 118.93(2) 17_554 2_555 ?
La2 D5 D5 118.93(2) 17_554 2_565 ?
La2 D5 D5 61.07(2) 17_554 2_655 ?
La2 D5 D5 61.07(2) 17_554 2_665 ?
La2 D5 La2 86.33(2) 25_455 25_555 ?
La2 D5 N3 55.12(2) 25_455 1_555 ?
La2 D5 N3 55.12(2) 25_455 1_565 ?
La2 D5 N3 124.88(5) 25_455 9_555 ?
La2 D5 N3 124.88(5) 25_455 9_565 ?
La2 D5 O4 55.12(2) 25_455 1_555 ?
La2 D5 O4 55.12(2) 25_455 1_565 ?
La2 D5 O4 124.88(5) 25_455 9_555 ?
La2 D5 O4 124.88(5) 25_455 9_565 ?
La2 D5 D5 61.07(2) 25_455 2_555 ?
La2 D5 D5 61.07(2) 25_455 2_565 ?
La2 D5 D5 118.93(2) 25_455 2_655 ?
La2 D5 D5 118.93(2) 25_455 2_665 ?
La2 D5 N3 55.12(2) 25_555 1_555 ?
La2 D5 N3 55.12(2) 25_555 1_565 ?
La2 D5 N3 124.88(5) 25_555 9_555 ?
La2 D5 N3 124.88(5) 25_555 9_565 ?
La2 D5 O4 55.12(2) 25_555 1_555 ?
La2 D5 O4 55.12(2) 25_555 1_565 ?
La2 D5 O4 124.88(5) 25_555 9_555 ?
La2 D5 O4 124.88(5) 25_555 9_565 ?
La2 D5 D5 118.93(2) 25_555 2_555 ?
La2 D5 D5 118.93(2) 25_555 2_565 ?
La2 D5 D5 61.07(2) 25_555 2_655 ?
La2 D5 D5 61.07(2) 25_555 2_665 ?
N3 D5 N3 76.73(2) 1_555 1_565 ?
N3 D5 N3 103.27(5) 1_555 9_555 ?
N3 D5 N3 180.00(5) 1_555 9_565 ?
N3 D5 O4 76.73(2) 1_555 1_565 ?
N3 D5 O4 103.27(5) 1_555 9_555 ?
N3 D5 O4 180.00(5) 1_555 9_565 ?
N3 D5 D5 63.97(2) 1_555 2_555 ?
N3 D5 D5 116.03(2) 1_555 2_565 ?
N3 D5 D5 63.97(2) 1_555 2_655 ?
N3 D5 D5 116.03(2) 1_555 2_665 ?
N3 D5 N3 180.00(5) 1_565 9_555 ?
N3 D5 N3 103.27(5) 1_565 9_565 ?
N3 D5 O4 76.73(2) 1_565 1_555 ?
N3 D5 O4 180.00(5) 1_565 9_555 ?
N3 D5 O4 103.27(5) 1_565 9_565 ?
N3 D5 D5 116.03(2) 1_565 2_555 ?
N3 D5 D5 63.97(2) 1_565 2_565 ?
N3 D5 D5 116.03(2) 1_565 2_655 ?
N3 D5 D5 63.97(2) 1_565 2_665 ?
N3 D5 N3 76.73(2) 9_555 9_565 ?
N3 D5 O4 103.27(5) 9_555 1_555 ?
N3 D5 O4 180.00(5) 9_555 1_565 ?
N3 D5 O4 76.73(2) 9_555 9_565 ?
N3 D5 D5 63.97(2) 9_555 2_555 ?
N3 D5 D5 116.03(2) 9_555 2_565 ?
N3 D5 D5 63.97(2) 9_555 2_655 ?
N3 D5 D5 116.03(2) 9_555 2_665 ?
N3 D5 O4 180.00(5) 9_565 1_555 ?
N3 D5 O4 103.27(5) 9_565 1_565 ?
N3 D5 O4 76.73(2) 9_565 9_555 ?
N3 D5 D5 116.03(2) 9_565 2_555 ?
N3 D5 D5 63.97(2) 9_565 2_565 ?
N3 D5 D5 116.03(2) 9_565 2_655 ?
N3 D5 D5 63.97(2) 9_565 2_665 ?
O4 D5 O4 76.73(2) 1_555 1_565 ?
O4 D5 O4 103.27(5) 1_555 9_555 ?
O4 D5 O4 180.00(5) 1_555 9_565 ?
O4 D5 D5 63.97(2) 1_555 2_555 ?
O4 D5 D5 116.03(2) 1_555 2_565 ?
O4 D5 D5 63.97(2) 1_555 2_655 ?
O4 D5 D5 116.03(2) 1_555 2_665 ?
O4 D5 O4 180.00(5) 1_565 9_555 ?
O4 D5 O4 103.27(5) 1_565 9_565 ?
O4 D5 D5 116.03(2) 1_565 2_555 ?
O4 D5 D5 63.97(2) 1_565 2_565 ?
O4 D5 D5 116.03(2) 1_565 2_655 ?
O4 D5 D5 63.97(2) 1_565 2_665 ?
O4 D5 O4 76.73(2) 9_555 9_565 ?
O4 D5 D5 63.97(2) 9_555 2_555 ?
O4 D5 D5 116.03(2) 9_555 2_565 ?
O4 D5 D5 63.97(2) 9_555 2_655 ?
O4 D5 D5 116.03(2) 9_555 2_665 ?
O4 D5 D5 116.03(2) 9_565 2_555 ?
O4 D5 D5 63.97(2) 9_565 2_565 ?
O4 D5 D5 116.03(2) 9_565 2_655 ?
O4 D5 D5 63.97(2) 9_565 2_665 ?
D5 D5 D5 90.0000 2_555 2_565 ?
D5 D5 D5 90.0000 2_555 2_655 ?
D5 D5 D5 180.000 2_555 2_665 ?
D5 D5 D5 180.000 2_565 2_655 ?
D5 D5 D5 90.0000 2_565 2_665 ?
D5 D5 D5 90.0000 2_655 2_665 ?

loop_
_geom_bond_atom_site_label_1
_geom_bond_atom_site_label_2
_geom_bond_distance
_geom_bond_site_symmetry_2
_geom_bond_publ_flag
Li1 N3 2.3093(9) 1_555 ?
Li1 N3 2.3093(9) 9_555 ?
Li1 O4 2.3093(9) 1_555 ?
Li1 O4 2.3093(9) 9_555 ?
Li1 D5 1.82801 1_545 ?
Li1 D5 1.82801 1_555 ?
Li1 D5 1.82801 2_555 ?
Li1 D5 1.82801 2_655 ?
La2 N3 2.4195(13) 1_555 ?
La2 N3 2.61020(18) 25_445 ?
La2 N3 2.61020(18) 25_455 ?
La2 N3 2.61020(18) 25_545 ?
La2 N3 2.61020(18) 25_555 ?
La2 O4 2.4195(13) 1_555 ?
La2 O4 2.61020(18) 25_445 ?
La2 O4 2.61020(18) 25_455 ?
La2 O4 2.61020(18) 25_545 ?
La2 O4 2.61020(18) 25_555 ?
La2 D5 2.6721(7) 17_445 ?
La2 D5 2.6721(7) 17_545 ?
La2 D5 2.6721(7) 18_545 ?
La2 D5 2.6721(7) 18_555 ?
N3 Li1 2.3093(9) 1_555 ?
N3 La2 2.4195(13) 1_555 ?
N3 La2 2.61020(18) 25_445 ?
N3 La2 2.61020(18) 25_455 ?
N3 La2 2.61020(18) 25_545 ?
N3 La2 2.61020(18) 25_555 ?
N3 D5 2.9453(7) 1_545 ?
N3 D5 2.9453(7) 1_555 ?
N3 D5 2.9453(7) 2_555 ?
N3 D5 2.9453(7) 2_655 ?
O4 Li1 2.3093(9) 1_555 ?
O4 La2 2.4195(13) 1_555 ?
O4 La2 2.61020(18) 25_445 ?
O4 La2 2.61020(18) 25_455 ?
O4 La2 2.61020(18) 25_545 ?
O4 La2 2.61020(18) 25_555 ?
O4 D5 2.9453(7) 1_545 ?
O4 D5 2.9453(7) 1_555 ?
O4 D5 2.9453(7) 2_555 ?
O4 D5 2.9453(7) 2_655 ?
D5 Li1 1.82801 1_555 ?
D5 Li1 1.82801 1_565 ?
D5 La2 2.6721(7) 17_454 ?
D5 La2 2.6721(7) 17_554 ?
D5 La2 2.6721(7) 25_455 ?
D5 La2 2.6721(7) 25_555 ?
D5 N3 2.9453(7) 1_555 ?
D5 N3 2.9453(7) 1_565 ?
D5 N3 2.9453(7) 9_555 ?
D5 N3 2.9453(7) 9_565 ?
D5 O4 2.9453(7) 1_555 ?
D5 O4 2.9453(7) 1_565 ?
D5 O4 2.9453(7) 9_555 ?
D5 O4 2.9453(7) 9_565 ?
D5 D5 2.58520 2_555 ?
D5 D5 2.58520 2_565 ?
D5 D5 2.58520 2_655 ?
D5 D5 2.58520 2_665 ?
